data_7036358
loop_
_publ_author_name
'Chang, Ting-Wei'
'Ho, Pei-Yun'
'Mao, Kuo-Chung'
'Hong, Fung-E'

_publ_section_title
;
 Developing five-membered heterocycle substituted phosphinous acids as
 ligands for palladium-catalyzed Suzuki-Miyaura and Catellani reactions.
;
_journal_issue 39
_journal_name_full 'Dalton transactions (Cambridge, England : 2003)'
_journal_page_first 17129
_journal_page_last 17142
_journal_paper_doi 10.1039/c5dt02611c
_journal_volume 44
_journal_year 2015
_chemical_formula_moiety 'C17 H14 O3'
_chemical_formula_sum 'C17 H14 O3'
_chemical_formula_weight 266.28
_space_group_IT_number 14
_symmetry_cell_setting monoclinic
_symmetry_Int_Tables_number 14
_symmetry_space_group_name_Hall '-P 2yn'
_symmetry_space_group_name_H-M 'P 1 21/n 1'
_atom_sites_solution_hydrogens geom
_atom_sites_solution_primary direct
_atom_sites_solution_secondary difmap
_audit_creation_method SHELXL-97
_audit_update_record
;
2015-05-27 deposited with the CCDC.
2015-09-01 downloaded from the CCDC.
;
_cell_angle_alpha 90.00
_cell_angle_beta 117.451(19)
_cell_angle_gamma 90.00
_cell_formula_units_Z 4
_cell_length_a 13.233(2)
_cell_length_b 8.0233(5)
_cell_length_c 14.282(2)
_cell_measurement_reflns_used 1071
_cell_measurement_temperature 297(2)
_cell_measurement_theta_max 25.0590
_cell_measurement_theta_min 3.0640
_cell_volume 1345.6(4)
_computing_cell_refinement
; 
CrysAlis RED, Oxford Diffraction Ltd., 
Version 1.171.32.29 (release 10-06-2008 CrysAlis171 .NET) 
(compiled Jun 10 2008,16:49:55) 
;
_computing_data_collection
; 
CrysAlis CCD, Oxford Diffraction Ltd., 
Version 1.171.32.29 (release 10-06-2008 CrysAlis171 .NET) 
(compiled Jun 10 2008,16:49:55) 
;
_computing_data_reduction
; 
CrysAlis RED, Oxford Diffraction Ltd., 
Version 1.171.32.29 (release 10-06-2008 CrysAlis171 .NET) 
(compiled Jun 10 2008,16:49:55) 
;
_computing_molecular_graphics 'Bruker SHELXTL'
_computing_publication_material 'Bruker SHELXTL'
_computing_structure_refinement 'SHELXL-97 (Sheldrick, 2008)'
_computing_structure_solution 'SHELXS-97 (Sheldrick, 2008)'
_diffrn_ambient_temperature 297(2)
_diffrn_measured_fraction_theta_full 0.999
_diffrn_measured_fraction_theta_max 0.839
_diffrn_measurement_device_type 'CCD detector'
_diffrn_measurement_method '\w scans'
_diffrn_radiation_monochromator graphite
_diffrn_radiation_probe x-ray
_diffrn_radiation_type MoK\a
_diffrn_radiation_wavelength 0.71073
_diffrn_reflns_av_R_equivalents 0.0457
_diffrn_reflns_av_sigmaI/netI 0.0693
_diffrn_reflns_limit_h_max 17
_diffrn_reflns_limit_h_min -18
_diffrn_reflns_limit_k_max 7
_diffrn_reflns_limit_k_min -11
_diffrn_reflns_limit_l_max 16
_diffrn_reflns_limit_l_min -18
_diffrn_reflns_number 6607
_diffrn_reflns_theta_full 26.00
_diffrn_reflns_theta_max 29.46
_diffrn_reflns_theta_min 2.86
_diffrn_source 'fine-focus sealed tube'
_exptl_absorpt_coefficient_mu 0.090
_exptl_absorpt_correction_T_max 1.00000
_exptl_absorpt_correction_T_min 0.86286
_exptl_absorpt_correction_type multi-scan
_exptl_absorpt_process_details
; 
CrysAlisPro, Agilent Technologies, 
Version 1.171.37.31 (release 14-01-2014 CrysAlis171 .NET) 
(compiled Jan 14 2014,18:38:05) 
Empirical absorption correction using spherical harmonics, 
 implemented in SCALE3 ABSPACK scaling algorithm. 
;
_exptl_crystal_colour yellow
_exptl_crystal_density_diffrn 1.314
_exptl_crystal_density_method 'not measured'
_exptl_crystal_description parallelepiped
_exptl_crystal_F_000 560
_exptl_crystal_size_max 0.42
_exptl_crystal_size_mid 0.40
_exptl_crystal_size_min 0.18
_refine_diff_density_max 0.207
_refine_diff_density_min -0.232
_refine_diff_density_rms 0.051
_refine_ls_extinction_method none
_refine_ls_goodness_of_fit_ref 1.030
_refine_ls_hydrogen_treatment constr
_refine_ls_matrix_type full
_refine_ls_number_parameters 181
_refine_ls_number_reflns 3140
_refine_ls_number_restraints 0
_refine_ls_restrained_S_all 1.030
_refine_ls_R_factor_all 0.1366
_refine_ls_R_factor_gt 0.0653
_refine_ls_shift/su_max 0.000
_refine_ls_shift/su_mean 0.000
_refine_ls_structure_factor_coef Fsqd
_refine_ls_weighting_details 'calc w=1/[\s^2^(Fo^2^)+(0.0698P)^2^+0.0000P] where P=(Fo^2^+2Fc^2^)/3'
_refine_ls_weighting_scheme calc
_refine_ls_wR_factor_gt 0.1348
_refine_ls_wR_factor_ref 0.1774
_reflns_number_gt 1606
_reflns_number_total 3140
_reflns_threshold_expression >2sigma(I)
_cod_data_source_file c5dt02611c2.cif
_cod_data_source_block ctw6
_cod_depositor_comments 'Adding full bibliography for 7036349--7036358.cif.'
_cod_original_cell_volume 1345.7(3)
_cod_original_sg_symbol_H-M 'P 21/n'
_cod_database_code 7036358

loop_
_symmetry_equiv_pos_as_xyz
'x, y, z'
'-x+1/2, y+1/2, -z+1/2'
'-x, -y, -z'
'x-1/2, -y-1/2, z-1/2'

loop_
_atom_site_label
_atom_site_type_symbol
_atom_site_fract_x
_atom_site_fract_y
_atom_site_fract_z
_atom_site_U_iso_or_equiv
_atom_site_adp_type
_atom_site_occupancy
_atom_site_symmetry_multiplicity
_atom_site_calc_flag
_atom_site_refinement_flags
O1 O 0.56570(17) -0.3931(2) 0.14383(16) 0.0738(6) Uani 1 1 d .
O2 O 0.12997(16) -0.1045(2) 0.03870(17) 0.0677(6) Uani 1 1 d .
O3 O 0.12639(17) 0.0339(2) 0.17241(15) 0.0630(6) Uani 1 1 d .
C1 C 0.3826(2) -0.0485(3) 0.0678(2) 0.0451(6) Uani 1 1 d .
C2 C 0.4333(2) -0.0279(3) 0.1856(2) 0.0591(8) Uani 1 1 d .
H2A H 0.3750 -0.0371 0.2086 0.071 Uiso 1 1 calc R
H2B H 0.4704 0.0796 0.2074 0.071 Uiso 1 1 calc R
C3 C 0.5200(3) -0.1700(3) 0.2313(2) 0.0657(8) Uani 1 1 d .
H3A H 0.5960 -0.1257 0.2729 0.079 Uiso 1 1 calc R
H3B H 0.5013 -0.2412 0.2759 0.079 Uiso 1 1 calc R
C4 C 0.5135(2) -0.2659(3) 0.1387(2) 0.0518(7) Uani 1 1 d .
C5 C 0.4315(2) -0.1832(3) 0.0417(2) 0.0453(6) Uani 1 1 d .
C6 C 0.4014(2) -0.2251(3) -0.0614(2) 0.0527(7) Uani 1 1 d .
H6A H 0.4354 -0.3147 -0.0774 0.063 Uiso 1 1 calc R
C7 C 0.3199(2) -0.1306(3) -0.1396(2) 0.0573(7) Uani 1 1 d .
H7A H 0.2977 -0.1562 -0.2099 0.069 Uiso 1 1 calc R
C8 C 0.2701(2) 0.0030(3) -0.1148(2) 0.0538(7) Uani 1 1 d .
H8A H 0.2151 0.0654 -0.1693 0.065 Uiso 1 1 calc R
C9 C 0.2996(2) 0.0465(3) -0.0117(2) 0.0453(6) Uani 1 1 d .
C10 C 0.2468(2) 0.1955(3) 0.01137(19) 0.0441(6) Uani 1 1 d .
C11 C 0.2682(2) 0.3522(3) -0.0163(2) 0.0546(7) Uani 1 1 d .
H11A H 0.3150 0.3620 -0.0486 0.066 Uiso 1 1 calc R
C12 C 0.2218(2) 0.4938(3) 0.0028(2) 0.0569(7) Uani 1 1 d .
H12A H 0.2376 0.5974 -0.0167 0.068 Uiso 1 1 calc R
C13 C 0.1529(2) 0.4832(3) 0.0502(2) 0.0566(7) Uani 1 1 d .
H13A H 0.1212 0.5788 0.0627 0.068 Uiso 1 1 calc R
C14 C 0.1309(2) 0.3287(3) 0.0793(2) 0.0498(7) Uani 1 1 d .
H14A H 0.0850 0.3212 0.1126 0.060 Uiso 1 1 calc R
C15 C 0.1757(2) 0.1854(3) 0.06012(19) 0.0419(6) Uani 1 1 d .
C16 C 0.1428(2) 0.0222(3) 0.0876(2) 0.0474(6) Uani 1 1 d .
C17 C 0.0858(3) -0.1138(3) 0.2016(2) 0.0743(9) Uani 1 1 d .
H17A H 0.0773 -0.0917 0.2636 0.112 Uiso 1 1 calc R
H17B H 0.1396 -0.2026 0.2157 0.112 Uiso 1 1 calc R
H17C H 0.0136 -0.1456 0.1448 0.112 Uiso 1 1 calc R

loop_
_atom_site_aniso_label
_atom_site_aniso_U_11
_atom_site_aniso_U_22
_atom_site_aniso_U_33
_atom_site_aniso_U_23
_atom_site_aniso_U_13
_atom_site_aniso_U_12
O1 0.0816(15) 0.0630(12) 0.0776(14) 0.0013(11) 0.0374(13) 0.0270(12)
O2 0.0878(15) 0.0386(10) 0.1000(16) -0.0093(10) 0.0632(14) -0.0089(10)
O3 0.0864(15) 0.0510(11) 0.0641(13) 0.0041(9) 0.0453(12) -0.0085(10)
C1 0.0475(15) 0.0424(13) 0.0531(16) -0.0037(12) 0.0298(14) -0.0013(12)
C2 0.0666(19) 0.0606(17) 0.0561(17) -0.0027(13) 0.0334(16) 0.0141(14)
C3 0.075(2) 0.0658(18) 0.0600(18) 0.0011(15) 0.0346(18) 0.0196(16)
C4 0.0555(17) 0.0468(14) 0.0630(17) 0.0010(13) 0.0358(16) 0.0066(13)
C5 0.0486(15) 0.0426(13) 0.0554(16) -0.0063(12) 0.0330(14) -0.0026(12)
C6 0.0562(17) 0.0478(14) 0.0646(18) -0.0081(14) 0.0367(16) -0.0013(13)
C7 0.0631(19) 0.0621(17) 0.0509(17) -0.0131(14) 0.0299(16) -0.0036(15)
C8 0.0548(17) 0.0560(16) 0.0514(16) -0.0015(13) 0.0252(15) 0.0010(13)
C9 0.0480(15) 0.0435(13) 0.0521(16) -0.0003(12) 0.0297(14) -0.0012(12)
C10 0.0441(14) 0.0420(13) 0.0487(15) 0.0007(11) 0.0234(13) 0.0002(12)
C11 0.0559(16) 0.0499(15) 0.0682(19) 0.0070(13) 0.0373(16) -0.0021(13)
C12 0.0619(18) 0.0396(14) 0.0704(19) 0.0053(13) 0.0315(17) -0.0049(13)
C13 0.0560(17) 0.0390(14) 0.075(2) -0.0004(13) 0.0303(17) 0.0066(13)
C14 0.0549(16) 0.0430(14) 0.0601(17) 0.0001(12) 0.0339(15) 0.0031(13)
C15 0.0437(14) 0.0347(12) 0.0498(15) 0.0012(11) 0.0238(13) 0.0018(11)
C16 0.0447(15) 0.0379(14) 0.0626(17) 0.0053(13) 0.0273(14) 0.0058(12)
C17 0.093(2) 0.0671(18) 0.073(2) 0.0152(16) 0.047(2) -0.0150(18)

loop_
_atom_type_symbol
_atom_type_description
_atom_type_scat_dispersion_real
_atom_type_scat_dispersion_imag
_atom_type_scat_source
C C 0.0033 0.0016 'International Tables Vol C Tables 4.2.6.8 and 6.1.1.4'
H H 0.0000 0.0000 'International Tables Vol C Tables 4.2.6.8 and 6.1.1.4'
O O 0.0106 0.0060 'International Tables Vol C Tables 4.2.6.8 and 6.1.1.4'

loop_
_geom_angle_atom_site_label_1
_geom_angle_atom_site_label_2
_geom_angle_atom_site_label_3
_geom_angle
C16 O3 C17 116.4(2)
C9 C1 C5 119.7(2)
C9 C1 C2 129.1(2)
C5 C1 C2 111.2(2)
C1 C2 C3 104.7(2)
C1 C2 H2A 110.8
C3 C2 H2A 110.8
C1 C2 H2B 110.8
C3 C2 H2B 110.8
H2A C2 H2B 108.9
C4 C3 C2 106.3(2)
C4 C3 H3A 110.5
C2 C3 H3A 110.5
C4 C3 H3B 110.5
C2 C3 H3B 110.5
H3A C3 H3B 108.7
O1 C4 C5 126.1(2)
O1 C4 C3 125.4(3)
C5 C4 C3 108.5(2)
C6 C5 C1 122.2(3)
C6 C5 C4 128.5(2)
C1 C5 C4 109.3(2)
C5 C6 C7 117.8(2)
C5 C6 H6A 121.1
C7 C6 H6A 121.1
C6 C7 C8 120.6(2)
C6 C7 H7A 119.7
C8 C7 H7A 119.7
C9 C8 C7 122.2(3)
C9 C8 H8A 118.9
C7 C8 H8A 118.9
C1 C9 C8 117.4(2)
C1 C9 C10 122.1(2)
C8 C9 C10 120.4(2)
C11 C10 C15 117.6(2)
C11 C10 C9 119.0(2)
C15 C10 C9 123.40(19)
C10 C11 C12 121.6(2)
C10 C11 H11A 119.2
C12 C11 H11A 119.2
C13 C12 C11 120.5(2)
C13 C12 H12A 119.8
C11 C12 H12A 119.8
C12 C13 C14 119.1(2)
C12 C13 H13A 120.4
C14 C13 H13A 120.4
C15 C14 C13 121.3(2)
C15 C14 H14A 119.4
C13 C14 H14A 119.4
C14 C15 C10 119.9(2)
C14 C15 C16 118.5(2)
C10 C15 C16 121.6(2)
O2 C16 O3 123.5(2)
O2 C16 C15 125.0(2)
O3 C16 C15 111.6(2)
O3 C17 H17A 109.5
O3 C17 H17B 109.5
H17A C17 H17B 109.5
O3 C17 H17C 109.5
H17A C17 H17C 109.5
H17B C17 H17C 109.5

loop_
_geom_bond_atom_site_label_1
_geom_bond_atom_site_label_2
_geom_bond_distance
O1 C4 1.215(3)
O2 C16 1.200(3)
O3 C16 1.330(3)
O3 C17 1.439(3)
C1 C9 1.389(3)
C1 C5 1.396(3)
C1 C2 1.506(4)
C2 C3 1.534(3)
C2 H2A 0.9700
C2 H2B 0.9700
C3 C4 1.498(4)
C3 H3A 0.9700
C3 H3B 0.9700
C4 C5 1.467(4)
C5 C6 1.378(3)
C6 C7 1.369(4)
C6 H6A 0.9300
C7 C8 1.386(3)
C7 H7A 0.9300
C8 C9 1.383(3)
C8 H8A 0.9300
C9 C10 1.496(3)
C10 C11 1.386(3)
C10 C15 1.408(3)
C11 C12 1.376(3)
C11 H11A 0.9300
C12 C13 1.366(4)
C12 H12A 0.9300
C13 C14 1.381(3)
C13 H13A 0.9300
C14 C15 1.377(3)
C14 H14A 0.9300
C15 C16 1.489(3)
C17 H17A 0.9600
C17 H17B 0.9600
C17 H17C 0.9600
